data_7231509
loop_
_publ_author_name
'Wang, Shuang'
'Li, Zheng-Hui'
'Ai, Hong-Lian'
'He, Juan'
'Feng, Tao'
'Liu, Ji-Kai'

_publ_section_title
;
 Polyellisin, a novel polyketide from cultures of the basidiomycete
 Polyporus ellisii
;
_journal_issue 55
_journal_name_full 'RSC Advances'
_journal_page_first 31538
_journal_paper_doi 10.1039/C8RA06544F
_journal_volume 8
_journal_year 2018
_chemical_absolute_configuration ad
_chemical_formula_moiety 'C20 H28 O6'
_chemical_formula_sum 'C20 H28 O6'
_chemical_formula_weight 364.42
_chemical_name_systematic
; 
 ? 
;
_space_group_IT_number 19
_symmetry_cell_setting orthorhombic
_symmetry_space_group_name_Hall 'P 2ac 2ab'
_symmetry_space_group_name_H-M 'P 21 21 21'
_atom_sites_solution_hydrogens geom
_atom_sites_solution_primary direct
_atom_sites_solution_secondary difmap
_audit_creation_method SHELXL-97
_audit_update_record
;
2018-07-04 deposited with the CCDC.
2018-09-04 downloaded from the CCDC.
;
_cell_angle_alpha 90.00
_cell_angle_beta 90.00
_cell_angle_gamma 90.00
_cell_formula_units_Z 4
_cell_length_a 7.6565(2)
_cell_length_b 9.8198(3)
_cell_length_c 24.8755(7)
_cell_measurement_reflns_used 8503
_cell_measurement_temperature 100(2)
_cell_measurement_theta_max 69.43
_cell_measurement_theta_min 3.55
_cell_volume 1870.27(9)
_computing_cell_refinement 'Bruker SAINT'
_computing_data_collection 'Bruker APEX2'
_computing_data_reduction 'Bruker SAINT'
_computing_molecular_graphics 'Bruker SHELXTL'
_computing_publication_material 'Bruker SHELXTL'
_computing_structure_refinement 'SHELXL-97 (Sheldrick, 2008)'
_computing_structure_solution 'SHELXS-97 (Sheldrick, 2008)'
_diffrn_ambient_temperature 100(2)
_diffrn_measured_fraction_theta_full 0.971
_diffrn_measured_fraction_theta_max 0.971
_diffrn_measurement_device_type 'Bruker APEX-II CCD'
_diffrn_measurement_method '\f and \w scans'
_diffrn_radiation_monochromator graphite
_diffrn_radiation_source 'fine-focus sealed tube'
_diffrn_radiation_type CuK\a
_diffrn_radiation_wavelength 1.54178
_diffrn_reflns_av_R_equivalents 0.0387
_diffrn_reflns_av_sigmaI/netI 0.0371
_diffrn_reflns_limit_h_max 9
_diffrn_reflns_limit_h_min -9
_diffrn_reflns_limit_k_max 11
_diffrn_reflns_limit_k_min -10
_diffrn_reflns_limit_l_max 29
_diffrn_reflns_limit_l_min -23
_diffrn_reflns_number 8819
_diffrn_reflns_theta_full 69.24
_diffrn_reflns_theta_max 69.24
_diffrn_reflns_theta_min 3.55
_exptl_absorpt_coefficient_mu 0.779
_exptl_absorpt_correction_T_max 0.8790
_exptl_absorpt_correction_T_min 0.5574
_exptl_absorpt_correction_type multi-scan
_exptl_absorpt_process_details sadabs
_exptl_crystal_colour colourless
_exptl_crystal_density_diffrn 1.294
_exptl_crystal_density_method 'not measured'
_exptl_crystal_description prism
_exptl_crystal_F_000 784
_exptl_crystal_size_max 0.85
_exptl_crystal_size_mid 0.17
_exptl_crystal_size_min 0.17
_refine_diff_density_max 0.198
_refine_diff_density_min -0.268
_refine_diff_density_rms 0.054
_refine_ls_abs_structure_details 'Flack H D (1983), Acta Cryst. A39, 876-881'
_refine_ls_abs_structure_Flack 0.07(14)
_refine_ls_extinction_method none
_refine_ls_goodness_of_fit_ref 1.059
_refine_ls_hydrogen_treatment constr
_refine_ls_matrix_type full
_refine_ls_number_parameters 244
_refine_ls_number_reflns 3262
_refine_ls_number_restraints 0
_refine_ls_restrained_S_all 1.059
_refine_ls_R_factor_all 0.0313
_refine_ls_R_factor_gt 0.0311
_refine_ls_shift/su_max 0.000
_refine_ls_shift/su_mean 0.000
_refine_ls_structure_factor_coef Fsqd
_refine_ls_weighting_details 'calc w=1/[\s^2^(Fo^2^)+(0.0390P)^2^+0.3763P] where P=(Fo^2^+2Fc^2^)/3'
_refine_ls_weighting_scheme calc
_refine_ls_wR_factor_gt 0.0790
_refine_ls_wR_factor_ref 0.0792
_reflns_number_gt 3237
_reflns_number_total 3262
_reflns_threshold_expression >2sigma(I)
_cod_data_source_file c8ra06544f2.cif
_cod_data_source_block cu_lppe38_cu_0m
_cod_depositor_comments
;
The following automatic conversions were performed:

'_symmetry_cell_setting' value 'Orthorhombic' changed to
'orthorhombic' according to
/home/data/users/saulius/crontab/automatic-downloads/rss-feeds/RSC/lib/dictionaries/cif_core.dic
dictionary named 'cif_core.dic' version 2.4.2 from 2011-04-26.

Automatic conversion script
Id: cif_fix_values 4973 2017-02-22 13:04:09Z antanas 
;
_cod_database_code 7231509

loop_
_symmetry_equiv_pos_as_xyz
'x, y, z'
'x+1/2, -y+1/2, -z'
'-x, y+1/2, -z+1/2'
'-x+1/2, -y, z+1/2'

loop_
_atom_site_label
_atom_site_type_symbol
_atom_site_fract_x
_atom_site_fract_y
_atom_site_fract_z
_atom_site_U_iso_or_equiv
_atom_site_adp_type
_atom_site_occupancy
_atom_site_symmetry_multiplicity
_atom_site_calc_flag
_atom_site_refinement_flags
O9 O 0.84458(12) -0.09207(9) 0.08358(4) 0.0190(2) Uani 1 1 d .
O1 O 0.62905(12) 0.02441(10) 0.13144(4) 0.0191(2) Uani 1 1 d .
O5 O 1.07675(13) 0.37154(11) 0.14695(4) 0.0259(2) Uani 1 1 d .
O11 O 0.45453(13) -0.22366(11) 0.13865(4) 0.0258(2) Uani 1 1 d .
H11 H 0.4935 -0.1517 0.1525 0.039 Uiso 1 1 calc R
O7 O 1.03468(14) 0.20812(12) 0.05686(4) 0.0264(2) Uani 1 1 d .
O8 O 0.61367(13) 0.20948(11) 0.04828(4) 0.0227(2) Uani 1 1 d .
H8 H 0.5964 0.2399 0.0172 0.034 Uiso 1 1 calc R
C15 C 0.6898(2) -0.45241(15) 0.11192(6) 0.0292(3) Uani 1 1 d .
H15A H 0.7992 -0.5016 0.1055 0.044 Uiso 1 1 calc R
H15B H 0.5922 -0.5039 0.0965 0.044 Uiso 1 1 calc R
H15C H 0.6720 -0.4417 0.1507 0.044 Uiso 1 1 calc R
C12 C 0.69932(18) -0.31210(14) 0.08550(6) 0.0221(3) Uani 1 1 d .
H12 H 0.7352 -0.3258 0.0472 0.026 Uiso 1 1 calc R
C13 C 0.83619(18) -0.22142(14) 0.11198(5) 0.0200(3) Uani 1 1 d .
H13 H 0.8021 -0.2045 0.1502 0.024 Uiso 1 1 calc R
C9 C 0.68906(17) -0.01734(14) 0.07888(5) 0.0193(3) Uani 1 1 d .
C1 C 0.72292(18) 0.12046(14) 0.15918(5) 0.0185(3) Uani 1 1 d .
C6 C 0.86166(18) 0.19328(14) 0.13634(5) 0.0191(3) Uani 1 1 d .
C5 C 0.94692(18) 0.29064(15) 0.16841(6) 0.0208(3) Uani 1 1 d .
C5' C 1.2484(2) 0.31578(19) 0.15213(6) 0.0323(4) Uani 1 1 d .
H5'1 H 1.2710 0.2938 0.1899 0.048 Uiso 1 1 calc R
H5'2 H 1.3344 0.3825 0.1396 0.048 Uiso 1 1 calc R
H5'3 H 1.2574 0.2328 0.1304 0.048 Uiso 1 1 calc R
C19 C 0.9780(2) 0.42847(17) 0.25351(6) 0.0315(4) Uani 1 1 d .
H19A H 0.9198 0.4357 0.2885 0.047 Uiso 1 1 calc R
H19B H 0.9673 0.5151 0.2342 0.047 Uiso 1 1 calc R
H19C H 1.1018 0.4072 0.2589 0.047 Uiso 1 1 calc R
C4 C 0.89346(19) 0.31675(15) 0.22100(6) 0.0236(3) Uani 1 1 d .
C3 C 0.75630(18) 0.24022(15) 0.24168(5) 0.0226(3) Uani 1 1 d .
H3 H 0.7204 0.2567 0.2777 0.027 Uiso 1 1 calc R
C2 C 0.66918(18) 0.14084(14) 0.21231(6) 0.0209(3) Uani 1 1 d .
C11 C 0.52369(19) -0.23869(15) 0.08519(6) 0.0222(3) Uani 1 1 d .
H11A H 0.4400 -0.2968 0.0645 0.027 Uiso 1 1 calc R
C10 C 0.53836(18) -0.10168(15) 0.05545(5) 0.0209(3) Uani 1 1 d .
H10 H 0.5717 -0.1237 0.0176 0.025 Uiso 1 1 calc R
C16 C 0.36306(18) -0.02786(17) 0.05258(6) 0.0271(3) Uani 1 1 d .
H16A H 0.3338 0.0089 0.0881 0.041 Uiso 1 1 calc R
H16B H 0.2721 -0.0919 0.0412 0.041 Uiso 1 1 calc R
H16C H 0.3708 0.0468 0.0266 0.041 Uiso 1 1 calc R
C14 C 1.01980(19) -0.27747(16) 0.11042(6) 0.0259(3) Uani 1 1 d .
H14A H 1.0519 -0.2981 0.0732 0.039 Uiso 1 1 calc R
H14B H 1.0257 -0.3609 0.1320 0.039 Uiso 1 1 calc R
H14C H 1.1009 -0.2098 0.1251 0.039 Uiso 1 1 calc R
C8 C 0.74750(17) 0.10927(15) 0.04662(5) 0.0192(3) Uani 1 1 d .
C7 C 0.90015(18) 0.17203(13) 0.07848(6) 0.0193(3) Uani 1 1 d .
C17 C 0.8012(2) 0.07276(15) -0.01043(5) 0.0230(3) Uani 1 1 d .
H17A H 0.7003 0.0360 -0.0298 0.035 Uiso 1 1 calc R
H17B H 0.8942 0.0042 -0.0094 0.035 Uiso 1 1 calc R
H17C H 0.8437 0.1545 -0.0289 0.035 Uiso 1 1 calc R
C18 C 0.5249(2) 0.05731(17) 0.23633(6) 0.0278(3) Uani 1 1 d .
H18A H 0.4974 0.0918 0.2723 0.042 Uiso 1 1 calc R
H18B H 0.5621 -0.0380 0.2389 0.042 Uiso 1 1 calc R
H18C H 0.4209 0.0636 0.2135 0.042 Uiso 1 1 calc R

loop_
_atom_site_aniso_label
_atom_site_aniso_U_11
_atom_site_aniso_U_22
_atom_site_aniso_U_33
_atom_site_aniso_U_23
_atom_site_aniso_U_13
_atom_site_aniso_U_12
O9 0.0163(4) 0.0181(5) 0.0224(5) 0.0030(4) 0.0009(4) -0.0004(4)
O1 0.0187(5) 0.0200(5) 0.0186(4) -0.0011(4) 0.0008(4) -0.0022(4)
O5 0.0241(5) 0.0235(5) 0.0302(5) 0.0035(4) -0.0021(4) -0.0056(4)
O11 0.0228(5) 0.0285(6) 0.0261(5) 0.0008(4) 0.0036(4) -0.0040(5)
O7 0.0252(5) 0.0330(6) 0.0209(5) 0.0041(4) 0.0020(4) -0.0071(5)
O8 0.0237(5) 0.0234(5) 0.0210(5) 0.0031(4) -0.0024(4) 0.0062(4)
C15 0.0293(8) 0.0211(7) 0.0371(8) 0.0029(7) -0.0023(7) -0.0027(6)
C12 0.0242(7) 0.0195(7) 0.0225(6) -0.0002(6) 0.0008(6) -0.0019(6)
C13 0.0212(7) 0.0184(7) 0.0204(6) 0.0032(6) 0.0001(5) 0.0003(6)
C9 0.0195(6) 0.0211(7) 0.0174(6) -0.0007(5) -0.0017(5) 0.0001(6)
C1 0.0185(6) 0.0165(6) 0.0204(6) -0.0006(5) -0.0030(5) 0.0029(6)
C6 0.0187(6) 0.0182(7) 0.0204(6) 0.0027(5) -0.0025(5) 0.0021(6)
C5 0.0200(7) 0.0176(6) 0.0248(7) 0.0038(6) -0.0023(5) 0.0010(6)
C5' 0.0222(7) 0.0428(9) 0.0320(8) 0.0020(7) -0.0036(6) -0.0054(7)
C19 0.0366(8) 0.0297(8) 0.0281(7) -0.0059(7) -0.0039(6) -0.0056(7)
C4 0.0256(7) 0.0211(7) 0.0240(7) -0.0009(6) -0.0057(6) 0.0032(6)
C3 0.0231(7) 0.0253(7) 0.0194(6) -0.0015(6) -0.0013(6) 0.0050(6)
C2 0.0194(7) 0.0222(7) 0.0212(6) 0.0021(5) 0.0000(5) 0.0042(6)
C11 0.0214(6) 0.0217(7) 0.0235(7) -0.0015(6) -0.0013(6) -0.0042(6)
C10 0.0198(6) 0.0235(7) 0.0193(6) -0.0005(6) -0.0014(5) -0.0023(6)
C16 0.0199(7) 0.0295(8) 0.0320(8) -0.0010(6) -0.0060(6) -0.0010(7)
C14 0.0232(7) 0.0246(8) 0.0299(7) 0.0040(6) 0.0009(6) 0.0017(6)
C8 0.0194(6) 0.0186(7) 0.0197(6) 0.0007(5) -0.0009(5) 0.0007(6)
C7 0.0208(7) 0.0164(6) 0.0206(6) 0.0037(5) -0.0009(5) 0.0022(5)
C17 0.0258(7) 0.0236(7) 0.0197(7) 0.0004(6) 0.0005(5) -0.0011(6)
C18 0.0250(7) 0.0358(9) 0.0227(7) -0.0011(7) 0.0034(6) -0.0039(7)

loop_
_atom_type_symbol
_atom_type_description
_atom_type_scat_dispersion_real
_atom_type_scat_dispersion_imag
_atom_type_scat_source
C C 0.0181 0.0091 'International Tables Vol C Tables 4.2.6.8 and 6.1.1.4'
H H 0.0000 0.0000 'International Tables Vol C Tables 4.2.6.8 and 6.1.1.4'
O O 0.0492 0.0322 'International Tables Vol C Tables 4.2.6.8 and 6.1.1.4'

loop_
_geom_angle_atom_site_label_1
_geom_angle_atom_site_label_2
_geom_angle_atom_site_label_3
_geom_angle
C9 O9 C13 117.35(10)
C1 O1 C9 118.91(10)
C5 O5 C5' 114.01(11)
C11 O11 H11 109.5
C8 O8 H8 109.5
C12 C15 H15A 109.5
C12 C15 H15B 109.5
H15A C15 H15B 109.5
C12 C15 H15C 109.5
H15A C15 H15C 109.5
H15B C15 H15C 109.5
C13 C12 C11 109.39(11)
C13 C12 C15 111.93(12)
C11 C12 C15 112.72(12)
C13 C12 H12 107.5
C11 C12 H12 107.5
C15 C12 H12 107.5
O9 C13 C14 105.34(11)
O9 C13 C12 109.30(11)
C14 C13 C12 114.57(12)
O9 C13 H13 109.2
C14 C13 H13 109.2
C12 C13 H13 109.2
O9 C9 O1 110.04(10)
O9 C9 C10 112.78(11)
O1 C9 C10 104.92(10)
O9 C9 C8 102.60(10)
O1 C9 C8 109.48(11)
C10 C9 C8 117.03(11)
O1 C1 C2 114.81(12)
O1 C1 C6 122.96(12)
C2 C1 C6 122.23(13)
C1 C6 C5 117.98(12)
C1 C6 C7 118.18(12)
C5 C6 C7 123.62(12)
O5 C5 C4 117.94(13)
O5 C5 C6 120.43(12)
C4 C5 C6 121.40(13)
O5 C5' H5'1 109.5
O5 C5' H5'2 109.5
H5'1 C5' H5'2 109.5
O5 C5' H5'3 109.5
H5'1 C5' H5'3 109.5
H5'2 C5' H5'3 109.5
C4 C19 H19A 109.5
C4 C19 H19B 109.5
H19A C19 H19B 109.5
C4 C19 H19C 109.5
H19A C19 H19C 109.5
H19B C19 H19C 109.5
C3 C4 C5 118.01(13)
C3 C4 C19 121.24(13)
C5 C4 C19 120.71(13)
C2 C3 C4 123.20(13)
C2 C3 H3 118.4
C4 C3 H3 118.4
C3 C2 C1 117.14(13)
C3 C2 C18 121.87(13)
C1 C2 C18 120.98(13)
O11 C11 C12 111.60(11)
O11 C11 C10 112.41(12)
C12 C11 C10 110.55(11)
O11 C11 H11A 107.3
C12 C11 H11A 107.3
C10 C11 H11A 107.3
C16 C10 C9 114.98(12)
C16 C10 C11 111.92(12)
C9 C10 C11 110.11(11)
C16 C10 H10 106.4
C9 C10 H10 106.4
C11 C10 H10 106.4
C10 C16 H16A 109.5
C10 C16 H16B 109.5
H16A C16 H16B 109.5
C10 C16 H16C 109.5
H16A C16 H16C 109.5
H16B C16 H16C 109.5
C13 C14 H14A 109.5
C13 C14 H14B 109.5
H14A C14 H14B 109.5
C13 C14 H14C 109.5
H14A C14 H14C 109.5
H14B C14 H14C 109.5
O8 C8 C17 112.67(11)
O8 C8 C7 104.77(11)
C17 C8 C7 111.67(11)
O8 C8 C9 109.46(11)
C17 C8 C9 111.91(11)
C7 C8 C9 105.92(11)
O7 C7 C6 123.83(13)
O7 C7 C8 122.16(12)
C6 C7 C8 113.86(12)
C8 C17 H17A 109.5
C8 C17 H17B 109.5
H17A C17 H17B 109.5
C8 C17 H17C 109.5
H17A C17 H17C 109.5
H17B C17 H17C 109.5
C2 C18 H18A 109.5
C2 C18 H18B 109.5
H18A C18 H18B 109.5
C2 C18 H18C 109.5
H18A C18 H18C 109.5
H18B C18 H18C 109.5

loop_
_geom_bond_atom_site_label_1
_geom_bond_atom_site_label_2
_geom_bond_distance
O9 C9 1.4035(16)
O9 C13 1.4549(16)
O1 C1 1.3720(17)
O1 C9 1.4452(16)
O5 C5 1.3799(17)
O5 C5' 1.4295(19)
O11 C11 1.4389(17)
O11 H11 0.8400
O7 C7 1.2148(18)
O8 C8 1.4213(17)
O8 H8 0.8400
C15 C12 1.528(2)
C15 H15A 0.9800
C15 H15B 0.9800
C15 H15C 0.9800
C12 C13 1.5248(19)
C12 C11 1.5257(19)
C12 H12 1.0000
C13 C14 1.5102(19)
C13 H13 1.0000
C9 C10 1.5352(19)
C9 C8 1.5459(19)
C1 C2 1.3985(19)
C1 C6 1.401(2)
C6 C5 1.406(2)
C6 C7 1.4840(18)
C5 C4 1.394(2)
C5' H5'1 0.9800
C5' H5'2 0.9800
C5' H5'3 0.9800
C19 C4 1.509(2)
C19 H19A 0.9800
C19 H19B 0.9800
C19 H19C 0.9800
C4 C3 1.390(2)
C3 C2 1.390(2)
C3 H3 0.9500
C2 C18 1.500(2)
C11 C10 1.540(2)
C11 H11A 1.0000
C10 C16 1.527(2)
C10 H10 1.0000
C16 H16A 0.9800
C16 H16B 0.9800
C16 H16C 0.9800
C14 H14A 0.9800
C14 H14B 0.9800
C14 H14C 0.9800
C8 C17 1.5205(18)
C8 C7 1.5406(19)
C17 H17A 0.9800
C17 H17B 0.9800
C17 H17C 0.9800
C18 H18A 0.9800
C18 H18B 0.9800
C18 H18C 0.9800

loop_
_geom_hbond_atom_site_label_D
_geom_hbond_atom_site_label_H
_geom_hbond_atom_site_label_A
_geom_hbond_distance_DH
_geom_hbond_distance_HA
_geom_hbond_distance_DA
_geom_hbond_angle_DHA
_geom_hbond_site_symmetry_A
O11 H11 O1 0.84 2.08 2.7842(14) 140.5 .
O8 H8 O7 0.84 1.97 2.8038(13) 172.7 2_455

loop_
_geom_torsion_atom_site_label_1
_geom_torsion_atom_site_label_2
_geom_torsion_atom_site_label_3
_geom_torsion_atom_site_label_4
_geom_torsion
C9 O9 C13 C14 179.84(11)
C9 O9 C13 C12 56.26(14)
C11 C12 C13 O9 -56.93(14)
C15 C12 C13 O9 177.40(11)
C11 C12 C13 C14 -174.86(12)
C15 C12 C13 C14 59.47(16)
C13 O9 C9 O1 64.20(13)
C13 O9 C9 C10 -52.57(14)
C13 O9 C9 C8 -179.36(10)
C1 O1 C9 O9 69.16(14)
C1 O1 C9 C10 -169.26(11)
C1 O1 C9 C8 -42.89(15)
C9 O1 C1 C2 -171.66(11)
C9 O1 C1 C6 8.54(18)
O1 C1 C6 C5 179.14(12)
C2 C1 C6 C5 -0.6(2)
O1 C1 C6 C7 4.37(19)
C2 C1 C6 C7 -175.41(12)
C5' O5 C5 C4 94.63(15)
C5' O5 C5 C6 -90.83(16)
C1 C6 C5 O5 -175.74(12)
C7 C6 C5 O5 -1.3(2)
C1 C6 C5 C4 -1.4(2)
C7 C6 C5 C4 173.07(13)
O5 C5 C4 C3 176.61(12)
C6 C5 C4 C3 2.1(2)
O5 C5 C4 C19 -1.1(2)
C6 C5 C4 C19 -175.61(14)
C5 C4 C3 C2 -0.9(2)
C19 C4 C3 C2 176.85(14)
C4 C3 C2 C1 -1.1(2)
C4 C3 C2 C18 178.27(13)
O1 C1 C2 C3 -177.98(12)
C6 C1 C2 C3 1.8(2)
O1 C1 C2 C18 2.69(19)
C6 C1 C2 C18 -177.51(13)
C13 C12 C11 O11 -68.01(14)
C15 C12 C11 O11 57.20(15)
C13 C12 C11 C10 57.89(15)
C15 C12 C11 C10 -176.90(12)
O9 C9 C10 C16 176.51(11)
O1 C9 C10 C16 56.74(15)
C8 C9 C10 C16 -64.81(16)
O9 C9 C10 C11 48.98(15)
O1 C9 C10 C11 -70.79(13)
C8 C9 C10 C11 167.66(11)
O11 C11 C10 C16 -56.68(15)
C12 C11 C10 C16 177.88(12)
O11 C11 C10 C9 72.53(14)
C12 C11 C10 C9 -52.92(15)
O9 C9 C8 O8 -167.55(10)
O1 C9 C8 O8 -50.70(13)
C10 C9 C8 O8 68.44(14)
O9 C9 C8 C17 66.82(13)
O1 C9 C8 C17 -176.34(10)
C10 C9 C8 C17 -57.20(16)
O9 C9 C8 C7 -55.09(12)
O1 C9 C8 C7 61.75(13)
C10 C9 C8 C7 -179.10(11)
C1 C6 C7 O7 -165.37(14)
C5 C6 C7 O7 20.2(2)
C1 C6 C7 C8 19.10(17)
C5 C6 C7 C8 -155.35(13)
O8 C8 C7 O7 -110.48(14)
C17 C8 C7 O7 11.77(19)
C9 C8 C7 O7 133.83(13)
O8 C8 C7 C6 65.14(13)
C17 C8 C7 C6 -172.61(12)
C9 C8 C7 C6 -50.55(14)
